data_4319979
loop_
_publ_author_name
'Liang Xu'
'Steven J. Rettig'
'Chris Orvig'

_publ_section_title
;
 Lanthanide Chemistry with
 Bis{[bis(carboxymethyl)amino]methyl}phosphinate: What Does an Extra
 Phosphinate Group Do to EDTA?
;
_journal_name_full 'Inorganic Chemistry'
_journal_page_first 3734
_journal_page_last 3738
_journal_paper_doi 10.1021/ic0014179
_journal_volume 40
_journal_year 2001
_chemical_formula_sum 'C10 H16 Co K3 N2 O12 P'
_chemical_formula_weight 563.44
_space_group_IT_number 18
_symmetry_cell_setting orthorhombic
_symmetry_Int_Tables_number 18
_symmetry_space_group_name_Hall 'P 2 2ab'
_symmetry_space_group_name_H-M 'P 21 21 2'
_audit_creation_date 1998-01-29
_audit_creation_method 'by teXsan v1.8'
_audit_update_record
;
?
;
_cell_angle_alpha 90
_cell_angle_beta 90
_cell_angle_gamma 90
_cell_formula_units_Z 2
_cell_length_a 11.8931(5)
_cell_length_b 8.4428(11)
_cell_length_c 9.6761(4)
_cell_measurement_reflns_used 7176
_cell_measurement_temperature 180.2
_cell_measurement_theta_max 30.0
_cell_measurement_theta_min 2.0
_cell_volume 971.59(14)
_computing_cell_refinement 'MSC/AFC Diffractometer Control'
_computing_data_collection 'MSC/AFC Diffractometer Control'
_computing_data_reduction 'teXsan (MSC, 1992-1997)'
_computing_publication_material 'teXsan (MSC, 1992-1997)'
_computing_structure_refinement 'teXsan (MSC, 1992-1997)'
_computing_structure_solution
;
SIR92 (Altomare, et. al. 1993)
;
_diffrn_ambient_temperature 180.2
_diffrn_measurement_device_type 'Quantum CCD'
_diffrn_orient_matrix_UB_11 0.00000
_diffrn_orient_matrix_UB_12 0.00000
_diffrn_orient_matrix_UB_13 0.00000
_diffrn_orient_matrix_UB_21 0.00000
_diffrn_orient_matrix_UB_22 0.00000
_diffrn_orient_matrix_UB_23 0.00000
_diffrn_orient_matrix_UB_31 0.00000
_diffrn_orient_matrix_UB_32 0.00000
_diffrn_orient_matrix_UB_33 0.00000
_diffrn_radiation_detector CCD
_diffrn_radiation_monochromator graphite
_diffrn_radiation_source 'X-ray tube'
_diffrn_radiation_type 'Mo K\a'
_diffrn_radiation_wavelength 0.7107
_diffrn_reflns_av_R_equivalents 0.03030
_diffrn_reflns_av_sigmaI/netI 0.050
_diffrn_reflns_limit_h_max 14
_diffrn_reflns_limit_h_min -15
_diffrn_reflns_limit_k_max 9
_diffrn_reflns_limit_k_min -11
_diffrn_reflns_limit_l_max 13
_diffrn_reflns_limit_l_min -11
_diffrn_reflns_number 8942
_diffrn_reflns_reduction_process 'Lp corrections applied'
_diffrn_reflns_theta_max 30.03
_diffrn_reflns_theta_min 1.71
_diffrn_standards_decay_% 0.00
_diffrn_standards_interval_count 0
_diffrn_standards_number 0
_exptl_absorpt_coefficient_mu 1.674
_exptl_absorpt_correction_T_max 1.000
_exptl_absorpt_correction_T_min 0.731
_exptl_absorpt_correction_type multi-scan
_exptl_crystal_colour pink
_exptl_crystal_density_diffrn 1.926
_exptl_crystal_density_meas ?
_exptl_crystal_description prism
_exptl_crystal_F_000 570.00
_exptl_crystal_size_max 0.35
_exptl_crystal_size_mid 0.20
_exptl_crystal_size_min 0.12
_refine_diff_density_max 0.52
_refine_diff_density_min -0.53
_refine_ls_extinction_method none
_refine_ls_goodness_of_fit_all 0.993
_refine_ls_goodness_of_fit_ref 0.990
_refine_ls_hydrogen_treatment refall
_refine_ls_matrix_type full
_refine_ls_number_constraints 0
_refine_ls_number_parameters 165
_refine_ls_number_reflns 2556
_refine_ls_number_restraints 0
_refine_ls_R_factor_all 0.0356
_refine_ls_R_factor_gt 0.019
_refine_ls_shift/su_max 0.0000
_refine_ls_shift/su_mean 0.0000
_refine_ls_structure_factor_coef Fsqd
_refine_ls_weighting_details 'w = 1/[\s^2^(Fo)]'
_refine_ls_weighting_scheme sigma
_refine_ls_wR_factor_all 0.0399
_refine_ls_wR_factor_ref 0.019
_reflns_number_gt 2556
_reflns_number_total 1603
_reflns_threshold_expression I>0.00\s(I)
_cod_data_source_file ic0014179.cif
_cod_data_source_block co200
_cod_depositor_comments
;
The following automatic conversions were performed:

'_exptl_crystal_density_meas' value 'not measured' was changed to '?'
- the value is perceived as not measured.

Automatic conversion script
Id: cif_fix_values 3008 2015-01-20 13:52:24Z robertas 
;
_cod_original_cell_volume 971.6(2)
_cod_original_sg_symbol_H-M 'P 21 21 2 '
_cod_original_formula_sum 'C10 H16 Co K3 N2 O12 P '
_cod_database_code 4319979

loop_
_symmetry_equiv_pos_as_xyz
'   +x,   +y,   +z'
'   -x,   -y,   +z'
'1/2+x,1/2-y,   -z'
'1/2-x,1/2+y,   -z'

loop_
_atom_site_label
_atom_site_fract_x
_atom_site_fract_y
_atom_site_fract_z
_atom_site_U_iso_or_equiv
_atom_site_occupancy
_atom_site_refinement_flags
_atom_site_adp_type
_atom_site_calc_flag
_atom_site_calc_attached_atom
Co(1) 0.0000 0.5000 0.25752(4) 0.00865(9) 0.500 ST Uani d ?
K(1) 0.27090(4) 0.15768(5) 0.39001(5) 0.01507(12) 1.000 . Uani d ?
K(2) 0.5000 0.5000 0.35745(7) 0.0166(2) 0.500 ST Uani d ?
P(1) 0.0000 0.5000 -0.12338(8) 0.0138(2) 0.500 ST Uani d ?
O(1) 0.14938(13) 0.38079(15) 0.2376(2) 0.0157(4) 1.000 . Uani d ?
O(2) 0.33008(15) 0.4236(2) 0.1951(2) 0.0224(5) 1.000 . Uani d ?
O(3) 0.06803(13) 0.6596(2) 0.3985(2) 0.0143(4) 1.000 . Uani d ?
O(4) 0.12684(14) 0.9098(2) 0.4144(2) 0.0197(5) 1.000 . Uani d ?
O(5) 0.10691(15) 0.4731(2) -0.20364(15) 0.0220(5) 1.000 . Uani d ?
O(6) 0.1132(2) 0.2711(2) 0.5789(2) 0.0226(5) 1.000 . Uani d ?
N(1) 0.08241(14) 0.6607(2) 0.1156(2) 0.0087(5) 1.000 . Uani d ?
C(1) 0.2292(2) 0.4592(2) 0.1837(2) 0.0128(6) 1.000 . Uani d ?
C(2) 0.1998(2) 0.6052(3) 0.0970(3) 0.0135(6) 1.000 . Uani d ?
C(3) 0.0167(2) 0.6749(3) -0.0144(2) 0.0127(6) 1.000 . Uani d ?
C(4) 0.0945(2) 0.7949(3) 0.3461(3) 0.0128(6) 1.000 . Uani d ?
C(5) 0.0796(2) 0.8130(3) 0.1913(3) 0.0138(6) 1.000 . Uani d ?
H(1) 0.115(2) 0.325(3) 0.645(3) 0.016(7) 1.000 . Uiso d ?
H(2) 0.057(3) 0.317(3) 0.521(4) 0.066(10) 1.000 . Uiso d ?
H(3) 0.214(2) 0.574(2) 0.003(3) 0.011(6) 1.000 . Uiso d ?
H(4) 0.258(2) 0.681(2) 0.105(3) 0.020(6) 1.000 . Uiso d ?
H(5) 0.042(2) 0.754(3) -0.065(2) 0.019(7) 1.000 . Uiso d ?
H(6) -0.058(2) 0.704(2) 0.004(2) 0.003(6) 1.000 . Uiso d ?
H(7) 0.134(2) 0.883(3) 0.149(3) 0.021(7) 1.000 . Uiso d ?
H(8) 0.003(2) 0.866(2) 0.178(2) 0.014(6) 1.000 . Uiso d ?

loop_
_atom_site_aniso_label
_atom_site_aniso_U_11
_atom_site_aniso_U_22
_atom_site_aniso_U_33
_atom_site_aniso_U_12
_atom_site_aniso_U_13
_atom_site_aniso_U_23
Co(1) 0.0086(2) 0.00936(15) 0.0080(2) -0.0003(2) 0.0000 0.0000
K(1) 0.0142(3) 0.0168(2) 0.0142(3) -0.0004(2) -0.0003(2) -0.0021(2)
K(2) 0.0120(4) 0.0230(3) 0.0147(4) -0.0015(4) 0.0000 0.0000
P(1) 0.0188(5) 0.0172(3) 0.0053(4) -0.0054(4) 0.0000 0.0000
O(1) 0.0111(9) 0.0154(7) 0.0208(10) 0.0020(6) -0.0010(8) 0.0022(8)
O(2) 0.0091(10) 0.0297(9) 0.0285(11) 0.0051(7) -0.0036(8) -0.0061(8)
O(3) 0.0162(9) 0.0155(7) 0.0112(8) -0.0046(6) -0.0003(7) -0.0023(8)
O(4) 0.0216(10) 0.0188(8) 0.0187(10) -0.0072(7) 0.0029(8) -0.0106(8)
O(5) 0.0284(10) 0.0251(10) 0.0127(9) -0.0092(8) 0.0115(7) -0.0065(7)
O(6) 0.0244(12) 0.0261(9) 0.0173(11) 0.0047(8) -0.0041(9) -0.0111(9)
N(1) 0.0108(10) 0.0100(8) 0.0051(9) 0.0005(7) -0.0012(8) -0.0017(9)
C(1) 0.0103(13) 0.0160(10) 0.0121(11) 0.0035(9) -0.0019(11) -0.0089(9)
C(2) 0.0100(13) 0.0191(10) 0.0115(13) -0.0020(9) 0.0033(10) 0.0001(11)
C(3) 0.014(2) 0.0157(10) 0.0078(10) -0.0024(10) 0.0002(10) 0.0037(9)
C(4) 0.0072(13) 0.0177(11) 0.0135(13) 0.0018(9) 0.0019(10) -0.0060(10)
C(5) 0.0206(15) 0.0067(10) 0.0142(13) -0.0028(9) 0.0004(11) -0.0009(10)

loop_
_atom_type_symbol
_atom_type_oxidation_number
_atom_type_number_in_cell
_atom_type_scat_dispersion_real
_atom_type_scat_dispersion_imag
_atom_type_scat_source
C 0 20 0.002 0.002
;International Tables for Crystallography
(1992, Vol. C, Tables 4.2.6.8 and 6.1.1.1)
;
H 0 32 0.000 0.000
;International Tables for Crystallography
(1992, Vol. C, Table 6.1.1.2)
;
Co 0 2 0.299 0.973
;International Tables for Crystallography
(1992, Vol. C, Tables 4.2.6.8 and 6.1.1.1)
;
K 0 6 0.179 0.250
;International Tables for Crystallography
(1992, Vol. C, Tables 4.2.6.8 and 6.1.1.1)
;
N 0 4 0.004 0.003
;International Tables for Crystallography
(1992, Vol. C, Tables 4.2.6.8 and 6.1.1.1)
;
O 0 24 0.008 0.006
;International Tables for Crystallography
(1992, Vol. C, Tables 4.2.6.8 and 6.1.1.1)
;
P 0 2 0.090 0.095
;International Tables for Crystallography
(1992, Vol. C, Tables 4.2.6.8 and 6.1.1.1)
;

loop_
_geom_angle_atom_site_label_1
_geom_angle_atom_site_label_2
_geom_angle_atom_site_label_3
_geom_angle
_geom_angle_site_symmetry_1
_geom_angle_site_symmetry_2
_geom_angle_site_symmetry_3
_geom_angle_publ_flag
O(1) Co(1) O(1) 169.19(10) . . 2_565 yes
O(1) Co(1) O(3) 92.45(6) . . . yes
O(1) Co(1) O(3) 94.63(6) . . 2_565 yes
O(1) Co(1) N(1) 81.70(6) . . . yes
O(1) Co(1) N(1) 91.42(7) . . 2_565 yes
O(1) Co(1) O(3) 94.63(6) 2_565 . . yes
O(1) Co(1) O(3) 92.45(6) 2_565 . 2_565 yes
O(1) Co(1) N(1) 91.42(7) 2_565 . . yes
O(1) Co(1) N(1) 81.70(6) 2_565 . 2_565 yes
O(3) Co(1) O(3) 98.09(9) . . 2_565 yes
O(3) Co(1) N(1) 80.46(6) . . . yes
O(3) Co(1) N(1) 175.96(7) . . 2_565 yes
O(3) Co(1) N(1) 175.96(7) 2_565 . . yes
O(3) Co(1) N(1) 80.46(6) 2_565 . 2_565 yes
N(1) Co(1) N(1) 101.24(9) . . 2_565 yes
K(2) K(1) K(2) 142.160(13) . . 3_456 yes
K(2) K(1) O(1) 79.81(3) . . . yes
K(2) K(1) O(2) 41.49(3) . . . yes
K(2) K(1) O(3) 65.55(3) . . 4_546 yes
K(2) K(1) O(4) 175.99(4) . . 1_545 yes
K(2) K(1) O(5) 89.88(4) . . 4_545 yes
K(2) K(1) O(6) 105.24(4) . . . yes
K(2) K(1) O(1) 97.03(4) 3_456 . . yes
K(2) K(1) O(2) 140.22(4) 3_456 . . yes
K(2) K(1) O(3) 95.74(4) 3_456 . 4_546 yes
K(2) K(1) O(4) 39.78(4) 3_456 . 1_545 yes
K(2) K(1) O(5) 126.17(4) 3_456 . 4_545 yes
K(2) K(1) O(6) 38.93(4) 3_456 . . yes
O(1) K(1) O(2) 44.67(5) . . . yes
O(1) K(1) O(3) 137.28(5) . . 4_546 yes
O(1) K(1) O(4) 103.82(5) . . 1_545 yes
O(1) K(1) O(5) 107.72(5) . . 4_545 yes
O(1) K(1) O(6) 76.51(5) . . . yes
O(2) K(1) O(3) 107.02(5) . . 4_546 yes
O(2) K(1) O(4) 140.85(5) . . 1_545 yes
O(2) K(1) O(5) 83.69(5) . . 4_545 yes
O(2) K(1) O(6) 108.14(5) . . . yes
O(3) K(1) O(4) 111.87(5) 4_546 . 1_545 yes
O(3) K(1) O(5) 96.84(5) 4_546 . 4_545 yes
O(3) K(1) O(6) 88.81(5) 4_546 . . yes
O(4) K(1) O(5) 87.38(5) 1_545 . 4_545 yes
O(4) K(1) O(6) 77.48(5) 1_545 . . yes
O(5) K(1) O(6) 164.86(6) 4_545 . . yes
K(1) K(2) K(1) 104.200(9) . . 3_556 yes
K(1) K(2) K(1) 70.361(7) . . 4_556 yes
K(1) K(2) K(1) 170.93(2) . . 2_665 yes
K(1) K(2) O(2) 49.18(4) . . . yes
K(1) K(2) O(2) 138.40(4) . . 2_665 yes
K(1) K(2) O(4) 50.77(3) . . 4_546 yes
K(1) K(2) O(4) 120.45(4) . . 3_566 yes
K(1) K(2) O(6) 73.18(4) . . 3_556 yes
K(1) K(2) O(6) 104.69(4) . . 4_556 yes
K(1) K(2) K(1) 109.94(2) 3_556 . 4_556 yes
K(1) K(2) K(1) 70.361(7) 3_556 . 2_665 yes
K(1) K(2) O(2) 147.63(4) 3_556 . . yes
K(1) K(2) O(2) 80.71(4) 3_556 . 2_665 yes
K(1) K(2) O(4) 82.48(4) 3_556 . 4_546 yes
K(1) K(2) O(4) 38.67(3) 3_556 . 3_566 yes
K(1) K(2) O(6) 40.01(4) 3_556 . 3_556 yes
K(1) K(2) O(6) 120.44(5) 3_556 . 4_556 yes
K(1) K(2) K(1) 104.200(9) 4_556 . 2_665 yes
K(1) K(2) O(2) 80.71(4) 4_556 . . yes
K(1) K(2) O(2) 147.63(4) 4_556 . 2_665 yes
K(1) K(2) O(4) 38.67(3) 4_556 . 4_546 yes
K(1) K(2) O(4) 82.48(4) 4_556 . 3_566 yes
K(1) K(2) O(6) 120.44(5) 4_556 . 3_556 yes
K(1) K(2) O(6) 40.01(4) 4_556 . 4_556 yes
K(1) K(2) O(2) 138.40(4) 2_665 . . yes
K(1) K(2) O(2) 49.18(4) 2_665 . 2_665 yes
K(1) K(2) O(4) 120.45(4) 2_665 . 4_546 yes
K(1) K(2) O(4) 50.77(3) 2_665 . 3_566 yes
K(1) K(2) O(6) 104.69(4) 2_665 . 3_556 yes
K(1) K(2) O(6) 73.18(4) 2_665 . 4_556 yes
O(2) K(2) O(2) 106.95(8) . . 2_665 yes
O(2) K(2) O(4) 89.45(5) . . 4_546 yes
O(2) K(2) O(4) 162.73(5) . . 3_566 yes
O(2) K(2) O(6) 107.89(5) . . 3_556 yes
O(2) K(2) O(6) 87.80(5) . . 4_556 yes
O(2) K(2) O(4) 162.73(5) 2_665 . 4_546 yes
O(2) K(2) O(4) 89.45(5) 2_665 . 3_566 yes
O(2) K(2) O(6) 87.80(5) 2_665 . 3_556 yes
O(2) K(2) O(6) 107.89(5) 2_665 . 4_556 yes
O(4) K(2) O(4) 74.85(7) 4_546 . 3_566 yes
O(4) K(2) O(6) 81.87(5) 4_546 . 3_556 yes
O(4) K(2) O(6) 77.45(5) 4_546 . 4_556 yes
O(4) K(2) O(6) 77.45(5) 3_566 . 3_556 yes
O(4) K(2) O(6) 81.87(5) 3_566 . 4_556 yes
O(6) K(2) O(6) 153.89(9) 3_556 . 4_556 yes
O(5) P(1) O(5) 117.96(14) . . 2_565 yes
O(5) P(1) C(3) 109.13(10) . . . yes
O(5) P(1) C(3) 105.53(10) . . 2_565 yes
O(5) P(1) C(3) 105.53(10) 2_565 . . yes
O(5) P(1) C(3) 109.13(10) 2_565 . 2_565 yes
C(3) P(1) C(3) 109.42(15) . . 2_565 yes
Co(1) O(1) K(1) 136.79(8) . . . yes
Co(1) O(1) C(1) 115.50(13) . . . yes
K(1) O(1) C(1) 100.45(13) . . . yes
K(1) O(2) K(2) 89.33(5) . . . yes
K(1) O(2) C(1) 90.59(14) . . . yes
K(2) O(2) C(1) 137.15(15) . . . yes
Co(1) O(3) K(1) 137.77(7) . . 4_556 yes
Co(1) O(3) C(4) 114.24(15) . . . yes
K(1) O(3) C(4) 97.23(14) 4_556 . . yes
K(1) O(4) K(2) 101.56(5) 1_565 . 3_466 yes
K(1) O(4) C(4) 139.1(2) 1_565 . . yes
K(2) O(4) C(4) 118.10(15) 3_466 . . yes
K(1) O(5) P(1) 133.47(9) 4 . . yes
K(1) O(6) K(2) 101.06(6) . . 3_456 yes
K(1) O(6) H(1) 135.5(19) . . . no
K(1) O(6) H(2) 103.2(20) . . . no
K(2) O(6) H(1) 108.4(18) 3_456 . . no
K(2) O(6) H(2) 97.1(18) 3_456 . . no
H(1) O(6) H(2) 105.3(24) . . . no
Co(1) N(1) C(2) 107.76(13) . . . yes
Co(1) N(1) C(3) 110.46(14) . . . yes
Co(1) N(1) C(5) 102.70(14) . . . yes
C(2) N(1) C(3) 114.7(2) . . . yes
C(2) N(1) C(5) 110.9(2) . . . yes
C(3) N(1) C(5) 109.7(2) . . . yes
O(1) C(1) O(2) 124.0(2) . . . yes
O(1) C(1) C(2) 118.3(2) . . . yes
O(2) C(1) C(2) 117.7(2) . . . yes
N(1) C(2) C(1) 113.8(2) . . . yes
N(1) C(2) H(3) 111.3(14) . . . no
N(1) C(2) H(4) 117.9(14) . . . no
C(1) C(2) H(3) 105.1(12) . . . no
C(1) C(2) H(4) 109.4(14) . . . no
H(3) C(2) H(4) 97.5(19) . . . no
P(1) C(3) N(1) 118.76(15) . . . yes
P(1) C(3) H(5) 109.2(15) . . . no
P(1) C(3) H(6) 102.5(13) . . . no
N(1) C(3) H(5) 110.6(15) . . . no
N(1) C(3) H(6) 111.1(14) . . . no
H(5) C(3) H(6) 103.4(18) . . . no
O(3) C(4) O(4) 124.1(2) . . . yes
O(3) C(4) C(5) 116.7(2) . . . yes
O(4) C(4) C(5) 119.1(2) . . . yes
N(1) C(5) C(4) 113.5(2) . . . yes
N(1) C(5) H(7) 107.9(14) . . . no
N(1) C(5) H(8) 110.0(11) . . . no
C(4) C(5) H(7) 113.7(15) . . . no
C(4) C(5) H(8) 105.7(11) . . . no
H(7) C(5) H(8) 105.8(17) . . . no

loop_
_geom_bond_atom_site_label_1
_geom_bond_atom_site_label_2
_geom_bond_distance
_geom_bond_site_symmetry_1
_geom_bond_site_symmetry_2
_geom_bond_publ_flag
Co(1) O(1) 2.0510(15) . . yes
Co(1) O(1) 2.0510(15) . 2_565 yes
Co(1) O(3) 2.081(2) . . yes
Co(1) O(3) 2.081(2) . 2_565 yes
Co(1) N(1) 2.165(2) . . yes
Co(1) N(1) 2.165(2) . 2_565 yes
K(1) K(2) 3.9845(5) . . yes
K(1) K(2) 4.2572(7) . 3_456 yes
K(1) O(1) 2.795(2) . . yes
K(1) O(2) 3.016(2) . . yes
K(1) O(3) 2.803(2) . 4_546 yes
K(1) O(4) 2.715(2) . 1_545 yes
K(1) O(5) 2.792(2) . 4_545 yes
K(1) O(6) 2.789(2) . . yes
K(2) O(2) 2.640(2) . . yes
K(2) O(2) 2.640(2) . 2_665 yes
K(2) O(4) 2.780(2) . 4_546 yes
K(2) O(4) 2.780(2) . 3_566 yes
K(2) O(6) 2.726(2) . 3_556 yes
K(2) O(6) 2.726(2) . 4_556 yes
P(1) O(5) 1.507(2) . . yes
P(1) O(5) 1.507(2) . 2_565 yes
P(1) C(3) 1.825(2) . . yes
P(1) C(3) 1.825(2) . 2_565 yes
O(1) C(1) 1.270(3) . . yes
O(2) C(1) 1.242(3) . . yes
O(3) C(4) 1.289(3) . . yes
O(4) C(4) 1.235(3) . . yes
O(6) H(1) 0.79(3) . . no
O(6) H(2) 0.96(3) . . no
N(1) C(2) 1.483(3) . . yes
N(1) C(3) 1.485(3) . . yes
N(1) C(5) 1.480(3) . . yes
C(1) C(2) 1.532(3) . . yes
C(2) H(3) 0.96(2) . . no
C(2) H(4) 0.95(2) . . no
C(3) H(5) 0.89(2) . . no
C(3) H(6) 0.94(2) . . no
C(4) C(5) 1.516(3) . . yes
C(5) H(7) 0.97(2) . . no
C(5) H(8) 1.02(3) . . no

loop_
_geom_contact_atom_site_label_1
_geom_contact_atom_site_label_2
_geom_contact_distance
_geom_contact_site_symmetry_1
_geom_contact_site_symmetry_2
_geom_contact_publ_flag
K(1) O(4) 2.715(2) . 1_545 no
K(1) O(6) 2.789(2) . . no
K(1) O(5) 2.792(2) . 4_545 no
K(1) O(1) 2.795(2) . . no
K(1) O(3) 2.803(2) . 4_546 no
K(1) O(2) 3.016(2) . . no
K(1) O(4) 3.097(2) . 4_546 no
K(1) C(4) 3.229(3) . 4_546 no
K(1) C(1) 3.273(2) . . no
K(1) O(6) 3.556(2) . 4_546 no
K(2) O(2) 2.640(2) . . no
K(2) O(2) 2.640(2) . 2_665 no
K(2) O(6) 2.726(2) . 3_556 no
K(2) O(6) 2.726(2) . 4_556 no
K(2) O(4) 2.780(2) . 3_566 no
K(2) O(4) 2.780(2) . 4_546 no
K(2) C(4) 3.534(2) . 3_566 no
K(2) C(4) 3.534(2) . 4_546 no
O(1) O(6) 3.458(3) . . no
O(2) C(3) 3.284(3) . 4_545 no
O(3) O(6) 2.834(3) . 2_565 no
O(4) O(6) 3.307(3) . 4_556 no
O(4) O(4) 3.379(3) . 2_575 no
O(4) O(6) 3.444(2) . 1_565 no
O(5) O(6) 2.709(2) . 1_554 no
O(6) C(4) 3.389(3) . 2_565 no
O(6) C(4) 3.558(3) . 4_546 no
Co(1) H(2) 3.06(3) . . no
Co(1) H(2) 3.06(3) . 2_565 no
K(2) H(2) 3.00(3) . 3_556 no
K(2) H(2) 3.00(3) . 4_556 no
P(1) H(1) 3.01(3) . 1_554 no
P(1) H(1) 3.01(3) . 2_564 no
O(2) H(5) 2.43(2) . 4_545 no
O(3) H(2) 1.91(3) . 2_565 no
O(5) H(1) 1.93(3) . 1_554 no
C(4) H(2) 2.64(3) . 2_565 no
H(4) H(6) 2.61(3) . 3_565 no
H(8) H(8) 2.26(4) . 2_575 no

loop_
_geom_torsion_atom_site_label_1
_geom_torsion_atom_site_label_2
_geom_torsion_atom_site_label_3
_geom_torsion_atom_site_label_4
_geom_torsion_site_symmetry_1
_geom_torsion_site_symmetry_2
_geom_torsion_site_symmetry_3
_geom_torsion_site_symmetry_4
_geom_torsion
_geom_torsion_publ_flag
Co(1) O(1) K(1) K(2) . . . . -123.59(10) no
Co(1) O(1) K(1) K(2) . . . 3_456 18.25(10) no
Co(1) O(1) K(1) O(2) . . . . -149.34(13) no
Co(1) O(1) K(1) O(3) . . . 4_546 -88.13(11) no
Co(1) O(1) K(1) O(4) . . . 1_545 58.16(11) no
Co(1) O(1) K(1) O(5) . . . 4_545 149.84(9) no
Co(1) O(1) K(1) O(6) . . . . -15.07(10) no
Co(1) O(1) C(1) O(2) . . . . 160.8(2) no
Co(1) O(1) C(1) C(2) . . . . -20.4(3) no
Co(1) O(1) K(1) K(2) . 2_565 2_565 3_466 18.25(10) no
Co(1) O(1) K(1) K(2) . 2_565 2_565 2_565 -123.59(10) no
Co(1) O(1) K(1) O(2) . 2_565 2_565 2_565 -149.34(13) no
Co(1) O(1) K(1) O(3) . 2_565 2_565 3_466 -88.13(11) no
Co(1) O(1) K(1) O(4) . 2_565 2_565 2_575 58.16(11) no
Co(1) O(1) K(1) O(5) . 2_565 2_565 3_465 149.84(9) no
Co(1) O(1) K(1) O(6) . 2_565 2_565 2_565 -15.07(10) no
Co(1) O(1) C(1) O(2) . 2_565 2_565 2_565 160.8(2) no
Co(1) O(1) C(1) C(2) . 2_565 2_565 2_565 -20.4(3) no
Co(1) O(3) K(1) K(2) . . 4_556 . 57.58(11) no
Co(1) O(3) K(1) K(2) . . 4_556 3_466 -156.71(12) no
Co(1) O(3) K(1) O(1) . . 4_556 4_556 164.45(9) no
Co(1) O(3) K(1) O(2) . . 4_556 4_556 -155.44(10) no
Co(1) O(3) K(1) O(4) . . 4_556 4_546 19.94(13) no
Co(1) O(3) K(1) O(6) . . 4_556 4_556 95.94(11) no
Co(1) O(3) C(4) O(4) . . . . 173.5(2) no
Co(1) O(3) C(4) C(5) . . . . -3.9(3) no
Co(1) O(3) C(4) O(4) . 2_565 2_565 2_565 173.5(2) no
Co(1) O(3) C(4) C(5) . 2_565 2_565 2_565 -3.9(3) no
Co(1) N(1) C(2) C(1) . . . . -1.9(2) no
Co(1) N(1) C(3) P(1) . . . . -64.2(2) no
Co(1) N(1) C(5) C(4) . . . . 35.9(2) no
Co(1) N(1) C(2) C(1) . 2_565 2_565 2_565 -1.9(2) no
Co(1) N(1) C(3) P(1) . 2_565 2_565 . -64.2(2) no
Co(1) N(1) C(5) C(4) . 2_565 2_565 2_565 35.9(2) no
K(1) K(2) K(1) K(2) . . 3_556 3_556 64.24(2) no
K(1) K(2) K(1) O(1) . . 3_556 3_556 -18.18(4) no
K(1) K(2) K(1) O(2) . . 3_556 3_556 -4.52(6) no
K(1) K(2) K(1) O(3) . . 3_556 2_665 120.96(4) no
K(1) K(2) K(1) O(6) . . 3_556 3_556 40.04(7) no
K(1) K(2) K(1) K(2) . . 4_556 3_466 -123.36(3) no
K(1) K(2) K(1) O(1) . . 4_556 4_556 154.23(4) no
K(1) K(2) K(1) O(2) . . 4_556 4_556 167.89(6) no
K(1) K(2) K(1) O(3) . . 4_556 . -66.63(4) no
K(1) K(2) K(1) O(4) . . 4_556 4_546 51.04(6) no
K(1) K(2) K(1) O(6) . . 4_556 4_556 -147.56(7) no
K(1) K(2) K(1) K(2) . . 2_665 3_566 33.23(2) no
K(1) K(2) K(1) O(1) . . 2_665 2_665 121.58(4) no
K(1) K(2) K(1) O(2) . . 2_665 2_665 149.03(5) no
K(1) K(2) K(1) O(3) . . 2_665 3_566 -32.81(4) no
K(1) K(2) K(1) O(4) . . 2_665 2_675 -83.5(6) no
K(1) K(2) K(1) O(5) . . 2_665 3_565 -130.38(3) no
K(1) K(2) K(1) O(6) . . 2_665 2_665 48.71(4) no
K(1) K(2) O(2) C(1) . . . . 90.1(2) no
K(1) K(2) O(2) C(1) . . 2_665 2_665 -82.8(2) no
K(1) K(2) O(4) C(4) . . 4_546 4_546 81.5(2) no
K(1) K(2) O(4) C(4) . . 3_566 3_566 -95.7(2) no
K(1) K(2) K(1) K(2) . 3_456 2 2 138.16(2) no
K(1) K(2) K(1) O(1) . 3_456 2 2 55.74(3) no
K(1) K(2) K(1) O(2) . 3_456 2 2 69.40(6) no
K(1) K(2) K(1) O(6) . 3_456 2 2 113.96(7) no
K(1) O(1) Co(1) O(1) . . . 2_565 -151.04(9) no
K(1) O(1) Co(1) O(3) . . . . 78.04(10) no
K(1) O(1) Co(1) O(3) . . . 2_565 -20.28(10) no
K(1) O(1) Co(1) N(1) . . . . 158.02(11) no
K(1) O(1) Co(1) N(1) . . . 2_565 -100.82(10) no
K(1) O(1) C(1) O(2) . . . . 5.5(2) no
K(1) O(1) C(1) C(2) . . . . -175.8(2) no
K(1) O(2) K(2) O(2) . . . 2_665 140.33(5) no
K(1) O(2) K(2) O(4) . . . 4_546 -34.17(4) no
K(1) O(2) K(2) O(4) . . . 3_566 -58.5(2) no
K(1) O(2) K(2) O(6) . . . 3_556 47.11(7) no
K(1) O(2) K(2) O(6) . . . 4_556 -111.63(5) no
K(1) O(2) C(1) O(1) . . . . -5.0(2) no
K(1) O(2) C(1) C(2) . . . . 176.3(2) no
K(1) O(3) C(4) O(4) . 4_546 4_546 4_546 -35.4(2) no
K(1) O(3) C(4) C(5) . 4_546 4_546 4_546 147.2(2) no
K(1) O(4) K(2) O(2) . 1_545 4_546 3_456 122.3(2) no
K(1) O(4) K(2) O(2) . 1_545 4_546 4_546 -75.75(5) no
K(1) O(4) K(2) O(6) . 1_545 4_546 . 12.12(6) no
K(1) O(4) K(2) O(6) . 1_545 4_546 2 176.09(7) no
K(1) O(6) K(2) O(6) . . 3_456 2 -50.19(5) no
K(2) K(1) K(2) K(1) . . 3_456 2 138.16(2) no
K(2) K(1) K(2) O(6) . . 3_456 . 24.20(7) no
K(2) K(1) K(2) O(6) . . 3_456 2 -178.88(5) no
K(2) K(1) O(1) C(1) . . . . 23.10(12) no
K(2) K(1) O(2) C(1) . . . . -137.15(15) no
K(2) K(1) O(3) C(4) . . 4_546 4_546 64.22(12) no
K(2) K(1) O(5) P(1) . . 4_545 3 -1.51(12) no
K(2) K(1) K(2) K(1) . 3_556 3_556 4_646 33.23(2) no
K(2) K(1) K(2) O(2) . 3_556 3_556 3_556 -115.80(5) no
K(2) K(1) K(2) O(2) . 3_556 3_556 4_646 177.31(6) no
K(2) K(1) O(1) C(1) . 3_556 3_556 3_556 164.94(12) no
K(2) K(1) O(2) C(1) . 3_556 3_556 3_556 -16.8(2) no
K(2) K(1) K(2) O(4) . 4_556 3_466 . 17.73(4) no
K(2) K(1) K(2) O(4) . 4_556 3_466 2_575 47.12(4) no
K(2) K(1) O(1) C(1) . 4_556 4_556 4_556 164.94(12) no
K(2) K(1) O(2) C(1) . 4_556 4_556 4_556 -16.8(2) no
K(2) K(1) O(3) C(4) . 4_556 . . -81.48(13) no
K(2) K(1) O(4) C(4) . 4_556 4_546 4_546 165.8(3) no
K(2) K(1) K(2) K(1) . 2_665 3_566 3_566 -123.36(3) no
K(2) K(1) K(2) K(1) . 2_665 3_566 4_656 64.24(2) no
K(2) K(1) K(2) O(2) . 2_665 3_566 3_566 -73.51(4) no
K(2) K(1) K(2) O(2) . 2_665 3_566 4_656 33.57(9) no
K(2) K(1) O(1) C(1) . 2_665 2_665 2_665 23.10(12) no
K(2) K(1) O(2) C(1) . 2_665 2_665 2_665 -137.15(15) no
K(2) K(1) O(4) C(4) . 2_665 2_675 2_675 -73.2(7) no
K(2) K(1) O(5) P(1) . 2_665 3_565 3_565 -1.51(12) no
K(2) O(2) K(1) O(1) . . . . 139.81(8) no
K(2) O(2) K(1) O(3) . . . 4_546 -1.75(6) no
K(2) O(2) K(1) O(4) . . . 1_545 -174.96(6) no
K(2) O(2) K(1) O(5) . . . 4_545 -96.99(6) no
K(2) O(2) K(1) O(6) . . . . 92.69(6) no
K(2) O(2) C(1) O(1) . . . . -94.6(3) no
K(2) O(2) C(1) C(2) . . . . 86.6(3) no
K(2) O(2) K(1) O(1) . 2_665 2_665 2_665 139.81(8) no
K(2) O(2) K(1) O(3) . 2_665 2_665 3_566 -1.75(6) no
K(2) O(2) K(1) O(4) . 2_665 2_665 2_675 -174.96(6) no
K(2) O(2) K(1) O(5) . 2_665 2_665 3_565 -96.99(6) no
K(2) O(2) K(1) O(6) . 2_665 2_665 2_665 92.69(6) no
K(2) O(2) C(1) O(1) . 2_665 2_665 2_665 -94.6(3) no
K(2) O(2) C(1) C(2) . 2_665 2_665 2_665 86.6(3) no
K(2) O(4) K(1) O(1) . 4_546 4_556 4_556 -84.34(6) no
K(2) O(4) K(1) O(2) . 4_546 4_556 4_556 -115.28(7) no
K(2) O(4) K(1) O(3) . 4_546 4_556 . 71.72(6) no
K(2) O(4) K(1) O(6) . 4_546 4_556 4_556 -11.84(6) no
K(2) O(4) C(4) O(3) . 4_546 4_546 4_546 -50.3(3) no
K(2) O(4) C(4) C(5) . 4_546 4_546 4_546 127.1(2) no
K(2) O(4) C(4) O(3) . 3_566 3_566 3_566 -50.3(3) no
K(2) O(4) C(4) C(5) . 3_566 3_566 3_566 127.1(2) no
K(2) O(6) K(1) O(1) . 3_556 3_556 3_556 119.82(7) no
K(2) O(6) K(1) O(2) . 3_556 3_556 3_556 151.81(6) no
K(2) O(6) K(1) O(3) . 3_556 3_556 2_665 -100.66(6) no
K(2) O(6) K(1) O(1) . 4_556 4_556 4_556 119.82(7) no
K(2) O(6) K(1) O(2) . 4_556 4_556 4_556 151.81(6) no
K(2) O(6) K(1) O(3) . 4_556 4_556 . -100.66(6) no
K(2) O(6) K(1) O(4) . 4_556 4_556 4_546 12.06(6) no
P(1) O(5) K(1) O(1) . . 4 4 77.74(13) no
P(1) O(5) K(1) O(2) . . 4 4 39.60(12) no
P(1) O(5) K(1) O(3) . . 4 1_554 -66.86(12) no
P(1) O(5) K(1) O(4) . . 4 4_545 -178.58(12) no
P(1) O(5) K(1) O(6) . . 4 4 -178.2(2) no
P(1) O(5) K(1) O(1) . 2_565 3_455 3_455 77.74(13) no
P(1) O(5) K(1) O(2) . 2_565 3_455 3_455 39.60(12) no
P(1) O(5) K(1) O(3) . 2_565 3_455 2_564 -66.86(12) no
P(1) O(5) K(1) O(6) . 2_565 3_455 3_455 -178.2(2) no
P(1) C(3) N(1) C(2) . . . . 57.8(3) no
P(1) C(3) N(1) C(5) . . . . -176.7(2) no
P(1) C(3) N(1) C(2) . 2_565 2_565 2_565 57.8(3) no
P(1) C(3) N(1) C(5) . 2_565 2_565 2_565 -176.7(2) no
O(1) Co(1) O(1) C(1) . . 2_565 2_565 65.70(15) no
O(1) Co(1) O(3) C(4) . . . . 100.68(15) no
O(1) Co(1) O(3) C(4) . . 2_565 2_565 -71.14(15) no
O(1) Co(1) N(1) C(2) . . . . -5.82(14) no
O(1) Co(1) N(1) C(3) . . . . 120.17(15) no
O(1) Co(1) N(1) C(5) . . . . -122.91(14) no
O(1) Co(1) N(1) C(2) . . 2_565 2_565 -177.44(14) no
O(1) Co(1) N(1) C(3) . . 2_565 2_565 -51.45(14) no
O(1) Co(1) N(1) C(5) . . 2_565 2_565 65.47(14) no
O(1) K(1) K(2) O(2) . . . . -27.45(6) no
O(1) K(1) K(2) O(2) . . . 2_665 -94.34(7) no
O(1) K(1) K(2) O(4) . . . 4_546 106.08(5) no
O(1) K(1) K(2) O(4) . . . 3_566 135.47(5) no
O(1) K(1) K(2) O(6) . . . 3_556 -160.70(6) no
O(1) K(1) K(2) O(6) . . . 4_556 46.35(6) no
O(1) K(1) K(2) O(6) . . 3_456 . -58.22(8) no
O(1) K(1) K(2) O(6) . . 3_456 2 98.70(6) no
O(1) K(1) O(2) C(1) . . . . 2.66(12) no
O(1) K(1) O(3) C(4) . . 4_546 4_546 25.4(2) no
O(1) C(1) C(2) N(1) . . . . 14.8(3) no
O(2) K(1) K(2) O(4) . . . 4_546 133.53(6) no
O(2) K(1) K(2) O(4) . . . 3_566 162.92(6) no
O(2) K(1) K(2) O(6) . . . 3_556 -133.25(7) no
O(2) K(1) K(2) O(6) . . . 4_556 73.80(6) no
O(2) K(1) K(2) O(6) . . 3_456 . -44.56(9) no
O(2) K(1) K(2) O(6) . . 3_456 2 112.36(7) no
O(2) K(1) O(1) C(1) . . . . -2.64(12) no
O(2) K(1) O(3) C(4) . . 4_546 4_546 65.50(14) no
O(2) K(2) K(1) O(3) . . . 4_546 178.16(6) no
O(2) K(2) K(1) O(4) . . . 1_545 127.5(6) no
O(2) K(2) K(1) O(5) . . . 4_545 80.59(6) no
O(2) K(2) K(1) O(6) . . . . -100.32(7) no
O(2) K(2) K(1) O(3) . . 3_556 2_665 90.30(9) no
O(2) K(2) K(1) O(6) . . 3_556 3_556 9.37(10) no
O(2) K(2) K(1) O(3) . . 4_556 . -16.79(5) no
O(2) K(2) K(1) O(4) . . 4_556 4_546 100.88(7) no
O(2) K(2) K(1) O(6) . . 4_556 4_556 -97.71(8) no
O(2) K(2) K(1) O(3) . . 2_665 3_566 111.28(7) no
O(2) K(2) K(1) O(4) . . 2_665 2_675 60.6(6) no
O(2) K(2) K(1) O(5) . . 2_665 3_565 13.70(7) no
O(2) K(2) K(1) O(6) . . 2_665 2_665 -167.20(7) no
O(2) K(2) O(2) C(1) . . 2_665 2_665 -129.5(2) no
O(2) K(2) O(4) C(4) . . 4_546 4_546 114.8(2) no
O(2) K(2) O(4) C(4) . . 3_566 3_566 -47.2(3) no
O(2) C(1) C(2) N(1) . . . . -166.4(2) no
O(3) Co(1) O(1) C(1) . . . . -65.2(2) no
O(3) Co(1) O(1) C(1) . . 2_565 2_565 -163.5(2) no
O(3) Co(1) O(3) C(4) . . 2_565 2_565 -164.3(2) no
O(3) Co(1) N(1) C(2) . . . . 88.10(14) no
O(3) Co(1) N(1) C(3) . . . . -145.91(15) no
O(3) Co(1) N(1) C(5) . . . . -28.99(13) no
O(3) Co(1) N(1) C(2) . . 2_565 2_565 19.0(11) no
O(3) Co(1) N(1) C(3) . . 2_565 2_565 144.9(10) no
O(3) Co(1) N(1) C(5) . . 2_565 2_565 -98.1(10) no
O(3) K(1) K(2) O(4) . 4_556 . 4_546 -117.66(7) no
O(3) K(1) K(2) O(4) . 4_556 . 3_566 167.22(5) no
O(3) K(1) K(2) O(6) . 4_556 . 3_556 -122.16(6) no
O(3) K(1) K(2) O(6) . 4_556 . 4_556 80.93(8) no
O(3) K(1) K(2) O(4) . 4_556 3_466 . -48.30(5) no
O(3) K(1) K(2) O(4) . 4_556 3_466 2_575 -18.92(5) no
O(3) K(1) O(1) C(1) . 4_556 4_556 4_556 58.6(2) no
O(3) K(1) O(2) C(1) . 4_556 4_556 4_556 -138.90(13) no
O(3) K(1) O(4) C(4) . 4_556 4_546 4_546 -122.5(2) no
O(3) C(4) C(5) N(1) . . . . -23.9(3) no
O(4) K(1) O(3) C(4) . 1_565 4_556 4_556 -119.12(13) no
O(4) K(2) O(4) C(4) . 3_466 2_575 2_575 -72.5(2) no
O(4) C(4) C(5) N(1) . . . . 158.6(2) no
O(5) K(1) O(1) C(1) . 4 4 4 -63.47(13) no
O(5) K(1) O(2) C(1) . 4 4 4 125.86(14) no
O(5) K(1) O(4) C(4) . 4 4_545 4_545 -26.2(2) no
O(5) P(1) C(3) N(1) . . . . -77.6(2) no
O(5) P(1) C(3) N(1) . . 2_565 2_565 154.7(2) no
O(6) K(1) O(1) C(1) . . . . 131.63(13) no
O(6) K(1) O(2) C(1) . . . . -44.45(14) no
O(6) K(1) O(3) C(4) . . 4_546 4_546 -43.13(13) no
N(1) Co(1) O(1) C(1) . . . . 14.8(2) no
N(1) Co(1) O(1) C(1) . . 2_565 2_565 115.9(2) no
N(1) Co(1) O(3) C(4) . . . . 19.53(15) no
N(1) Co(1) O(3) C(4) . . 2_565 2_565 -95.7(10) no
N(1) Co(1) N(1) C(2) . . 2_565 2_565 -95.62(14) no
N(1) Co(1) N(1) C(3) . . 2_565 2_565 30.37(12) no
N(1) Co(1) N(1) C(5) . . 2_565 2_565 147.29(15) no
N(1) C(3) P(1) C(3) . . . 2_565 37.37(14) no
C(1) C(2) N(1) C(3) . . . . -125.3(2) no
C(1) C(2) N(1) C(5) . . . . 109.8(2) no
C(2) N(1) C(5) C(4) . . . . -79.0(3) no
C(3) N(1) C(5) C(4) . . . . 153.4(2) no
